data_4339457
loop_
_publ_author_name
'Su, Jie'
'Wang, Yingxia'
'Yang, Sihai'
'Li, Guobao'
'Liao, Fuhui'
'Lin, Jianhua'

_publ_section_title
;
 New series of indium formates: hydrothermal synthesis, structure and
 coordination modes.
;
_journal_issue 20
_journal_name_full 'Inorganic chemistry'
_journal_page_first 8403
_journal_page_last 8409
_journal_paper_doi 10.1021/ic7007599
_journal_volume 46
_journal_year 2007
_chemical_formula_sum 'C2 H3 In O5'
_chemical_formula_weight 221.86
_chemical_name_systematic
; 
 ? 
;
_space_group_IT_number 122
_symmetry_cell_setting tetragonal
_symmetry_space_group_name_Hall 'I -4 2bw'
_symmetry_space_group_name_H-M 'I -4 2 d'
_atom_sites_solution_hydrogens geom
_atom_sites_solution_primary direct
_atom_sites_solution_secondary difmap
_audit_creation_method SHELXL-97
_cell_angle_alpha 90.00
_cell_angle_beta 90.00
_cell_angle_gamma 90.00
_cell_formula_units_Z 8
_cell_length_a 12.4199(4)
_cell_length_b 12.4199(4)
_cell_length_c 6.0842(3)
_cell_measurement_reflns_used 3940
_cell_measurement_temperature 298(2)
_cell_measurement_theta_max 27.485
_cell_measurement_theta_min 3.395
_cell_volume 938.51(6)
_computing_cell_refinement 'HKL Scalepack (Otwinowski & Minor, 1997)'
_computing_data_collection 'KappaCCD (Nonius B. V., 1998)'
_computing_data_reduction 'HKL Denzo (Otwinowski & Minor, 1997) & maXus (Mackay et al., 1998)'
_computing_molecular_graphics 'Bruker SHELXTL V5.1 (Sheldrick, 1998)'
_computing_publication_material 'SHELXL-97 (Sheldrick, 1997)'
_computing_structure_refinement 'SHELXL-97 (Sheldrick, 1997)'
_computing_structure_solution 'SHELXS-97 (Sheldrick, 1997)'
_diffrn_ambient_temperature 298(2)
_diffrn_detector_area_resol_mean 0.76
_diffrn_measured_fraction_theta_full 0.997
_diffrn_measured_fraction_theta_max 0.997
_diffrn_measurement_device_type 'NONIUS KappaCCD'
_diffrn_measurement_method CCD
_diffrn_radiation_monochromator graphite
_diffrn_radiation_source 'fine-focus sealed tube'
_diffrn_radiation_type MoK\a
_diffrn_radiation_wavelength 0.71073
_diffrn_reflns_av_R_equivalents 0.1111
_diffrn_reflns_av_sigmaI/netI 0.0421
_diffrn_reflns_limit_h_max 16
_diffrn_reflns_limit_h_min -16
_diffrn_reflns_limit_k_max 15
_diffrn_reflns_limit_k_min -15
_diffrn_reflns_limit_l_max 7
_diffrn_reflns_limit_l_min -7
_diffrn_reflns_number 9140
_diffrn_reflns_theta_full 27.48
_diffrn_reflns_theta_max 27.48
_diffrn_reflns_theta_min 3.73
_exptl_absorpt_coefficient_mu 4.959
_exptl_absorpt_correction_T_max 0.274
_exptl_absorpt_correction_T_min 0.199
_exptl_absorpt_correction_type multi-scan
_exptl_absorpt_process_details
;
multi-scan from symmetry-related measurements 
 Sortav (Blessing 1995, 1997)
;
_exptl_crystal_colour colorless
_exptl_crystal_density_diffrn 3.140
_exptl_crystal_density_method 'not measured'
_exptl_crystal_description block
_exptl_crystal_F_000 832
_exptl_crystal_size_max 0.50
_exptl_crystal_size_mid 0.30
_exptl_crystal_size_min 0.28
_refine_diff_density_max 0.986
_refine_diff_density_min -0.657
_refine_diff_density_rms 0.137
_refine_ls_abs_structure_details 'Flack H D (1983), Acta Cryst. A39, 876-881'
_refine_ls_abs_structure_Flack 0.00
_refine_ls_extinction_coef 0.0278(11)
_refine_ls_extinction_expression Fc^*^=kFc[1+0.001xFc^2^\l^3^/sin(2\q)]^-1/4^
_refine_ls_extinction_method SHELXL
_refine_ls_goodness_of_fit_ref 1.024
_refine_ls_hydrogen_treatment constr
_refine_ls_matrix_type full
_refine_ls_number_parameters 39
_refine_ls_number_reflns 537
_refine_ls_number_restraints 0
_refine_ls_restrained_S_all 1.024
_refine_ls_R_factor_all 0.0330
_refine_ls_R_factor_gt 0.0244
_refine_ls_shift/su_max 0.000
_refine_ls_shift/su_mean 0.000
_refine_ls_structure_factor_coef Fsqd
_refine_ls_weighting_details 'calc w=1/[\s^2^(Fo^2^)+(0.0255P)^2^+0.0000P] where P=(Fo^2^+2Fc^2^)/3'
_refine_ls_weighting_scheme calc
_refine_ls_wR_factor_gt 0.0465
_refine_ls_wR_factor_ref 0.0477
_reflns_number_gt 476
_reflns_number_total 537
_reflns_threshold_expression >2sigma(I)
_cod_data_source_file ic7007599-file001.cif
_cod_data_source_block In(HCOO)2(OH)
_cod_original_sg_symbol_H-M 'I -42d'
_cod_database_code 4339457

loop_
_symmetry_equiv_pos_as_xyz
'x, y, z'
'-x, -y, z'
'y, -x, -z'
'-y, x, -z'
'-x+1/2, y, -z+3/4'
'x+1/2, -y, -z+3/4'
'-y+1/2, -x, z+3/4'
'y+1/2, x, z+3/4'
'x+1/2, y+1/2, z+1/2'
'-x+1/2, -y+1/2, z+1/2'
'y+1/2, -x+1/2, -z+1/2'
'-y+1/2, x+1/2, -z+1/2'
'-x+1, y+1/2, -z+5/4'
'x+1, -y+1/2, -z+5/4'
'-y+1, -x+1/2, z+5/4'
'y+1, x+1/2, z+5/4'

loop_
_atom_site_label
_atom_site_type_symbol
_atom_site_fract_x
_atom_site_fract_y
_atom_site_fract_z
_atom_site_U_iso_or_equiv
_atom_site_adp_type
_atom_site_occupancy
_atom_site_symmetry_multiplicity
_atom_site_calc_flag
_atom_site_refinement_flags
In1 In 0.35462(3) 0.7500 0.1250 0.0203(2) Uani 1 2 d S
C1 C 0.5107(4) 0.6454(4) -0.2332(10) 0.0272(13) Uani 1 1 d .
H1 H 0.4505 0.6260 -0.3152 0.033 Uiso 1 1 calc R
O1 O 0.2500 0.6988(3) -0.1250 0.0237(10) Uani 1 2 d S
H1A H 0.2500 0.6239 -0.1250 0.028 Uiso 1 2 calc SR
O2 O 0.4958(3) 0.6915(3) -0.0574(7) 0.0309(10) Uani 1 1 d .
O3 O 0.6020(3) 0.6226(3) -0.3096(7) 0.0317(10) Uani 1 1 d .

loop_
_atom_site_aniso_label
_atom_site_aniso_U_11
_atom_site_aniso_U_22
_atom_site_aniso_U_33
_atom_site_aniso_U_23
_atom_site_aniso_U_13
_atom_site_aniso_U_12
In1 0.0170(3) 0.0239(3) 0.0199(3) -0.0019(3) 0.000 0.000
C1 0.020(3) 0.034(3) 0.028(3) 0.001(3) -0.002(2) -0.004(2)
O1 0.030(3) 0.014(2) 0.027(3) 0.000 -0.003(3) 0.000
O2 0.0225(19) 0.042(2) 0.029(2) -0.015(2) 0.0032(16) 0.0024(15)
O3 0.0223(19) 0.042(2) 0.030(3) -0.0125(19) 0.0011(16) 0.0014(15)

loop_
_atom_type_symbol
_atom_type_description
_atom_type_scat_dispersion_real
_atom_type_scat_dispersion_imag
_atom_type_scat_source
C C 0.0033 0.0016 'International Tables Vol C Tables 4.2.6.8 and 6.1.1.4'
H H 0.0000 0.0000 'International Tables Vol C Tables 4.2.6.8 and 6.1.1.4'
O O 0.0106 0.0060 'International Tables Vol C Tables 4.2.6.8 and 6.1.1.4'
In In -0.7276 1.3100 'International Tables Vol C Tables 4.2.6.8 and 6.1.1.4'

loop_
_geom_angle_atom_site_label_1
_geom_angle_atom_site_label_2
_geom_angle_atom_site_label_3
_geom_angle
_geom_angle_site_symmetry_1
_geom_angle_site_symmetry_3
O1 In1 O1 103.51(6) . 10_565
O1 In1 O3 101.48(15) . 4_655
O1 In1 O3 87.84(16) 10_565 4_655
O1 In1 O3 87.84(16) . 15_564
O1 In1 O3 101.48(15) 10_565 15_564
O3 In1 O3 165.0(2) 4_655 15_564
O1 In1 O2 163.64(11) . 14_464
O1 In1 O2 91.60(11) 10_565 14_464
O3 In1 O2 85.10(14) 4_655 14_464
O3 In1 O2 82.97(15) 15_564 14_464
O1 In1 O2 91.60(11) . .
O1 In1 O2 163.64(11) 10_565 .
O3 In1 O2 82.97(15) 4_655 .
O3 In1 O2 85.10(14) 15_564 .
O2 In1 O2 74.2(2) 14_464 .
O2 C1 O3 124.3(6) . .
O2 C1 H1 117.9 . .
O3 C1 H1 117.9 . .
In1 O1 In1 144.7(2) . 10_564
In1 O1 H1A 107.6 . .
In1 O1 H1A 107.6 10_564 .
C1 O2 In1 135.6(4) . .
C1 O3 In1 122.8(4) . 3_565

loop_
_geom_bond_atom_site_label_1
_geom_bond_atom_site_label_2
_geom_bond_distance
_geom_bond_site_symmetry_2
In1 O1 2.0991(13) .
In1 O1 2.0991(13) 10_565
In1 O3 2.173(4) 4_655
In1 O3 2.173(4) 15_564
In1 O2 2.199(4) 14_464
In1 O2 2.199(4) .
C1 O2 1.228(7) .
C1 O3 1.258(6) .
C1 H1 0.9300 .
O1 In1 2.0991(13) 10_564
O1 H1A 0.9300 .
O3 In1 2.173(4) 3_565
